data_2219952
loop_
_publ_author_name
'Nemati Kharat, Ali'
'Ahmadian, Maryam'
'Bakhoda, Ghasem'
'Abbasi, Alireza'

_publ_section_title
;
 Monoclinic modification of 1,2-bis(diphenylselenophosphinoyl)ethane
;
_journal_coeditor_code NG2502
_journal_issue 11
_journal_name_full 'Acta Crystallographica Section E'
_journal_page_first o2246
_journal_paper_doi 10.1107/S1600536808035010
_journal_volume 64
_journal_year 2008
_chemical_formula_iupac 'C26 H24 P2 Se2'
_chemical_formula_moiety 'C26 H24 P2 Se2'
_chemical_formula_sum 'C26 H24 P2 Se2'
_chemical_formula_weight 556.31
_chemical_name_systematic
;
1,2-bis(diphenylselenophosphinoyl)ethane
;
_space_group_IT_number 15
_symmetry_cell_setting monoclinic
_symmetry_space_group_name_Hall '-C 2yc'
_symmetry_space_group_name_H-M 'C 1 2/c 1'
_atom_sites_solution_hydrogens geom
_atom_sites_solution_primary direct
_atom_sites_solution_secondary difmap
_audit_creation_method SHELXL-97
_cell_angle_alpha 90.00
_cell_angle_beta 121.654(8)
_cell_angle_gamma 90.00
_cell_formula_units_Z 4
_cell_length_a 15.828(2)
_cell_length_b 9.2057(19)
_cell_length_c 19.697(3)
_cell_measurement_reflns_used 8656
_cell_measurement_temperature 295(2)
_cell_measurement_theta_max 29.5
_cell_measurement_theta_min 2.45
_cell_volume 2443.0(7)
_computing_cell_refinement 'X-AREA (Stoe & Cie, 2007)'
_computing_data_collection 'X-AREA (Stoe & Cie, 2007)'
_computing_data_reduction 'X-RED (Stoe & Cie, 2007)'
_computing_molecular_graphics 'DIAMOND (Brandenburg, 2001)'
_computing_publication_material 'PLATON (Spek, 2003)'
_computing_structure_refinement 'SHELXL97 (Sheldrick, 2008)'
_computing_structure_solution 'SHELXS97 (Sheldrick, 2008)'
_diffrn_ambient_temperature 295(2)
_diffrn_measured_fraction_theta_full 0.982
_diffrn_measured_fraction_theta_max 0.982
_diffrn_measurement_device_type 'Stoe IPDS-II'
_diffrn_measurement_method '\f oscillation'
_diffrn_radiation_monochromator graphite
_diffrn_radiation_source 'fine-focus sealed tube'
_diffrn_radiation_type MoK\a
_diffrn_radiation_wavelength 0.71073
_diffrn_reflns_av_R_equivalents 0.0724
_diffrn_reflns_av_sigmaI/netI 0.0491
_diffrn_reflns_limit_h_max 16
_diffrn_reflns_limit_h_min -19
_diffrn_reflns_limit_k_max 11
_diffrn_reflns_limit_k_min -11
_diffrn_reflns_limit_l_max 24
_diffrn_reflns_limit_l_min -23
_diffrn_reflns_number 8656
_diffrn_reflns_theta_full 26.00
_diffrn_reflns_theta_max 26.00
_diffrn_reflns_theta_min 2.43
_exptl_absorpt_coefficient_mu 3.169
_exptl_absorpt_correction_T_max 0.7013
_exptl_absorpt_correction_T_min 0.5251
_exptl_absorpt_correction_type numerical
_exptl_absorpt_process_details '(XSHAPE; Stoe & Cie, 2007)'
_exptl_crystal_colour colorless
_exptl_crystal_density_diffrn 1.513
_exptl_crystal_density_method 'not measured'
_exptl_crystal_description rod
_exptl_crystal_F_000 1112
_exptl_crystal_size_max 0.20
_exptl_crystal_size_mid 0.12
_exptl_crystal_size_min 0.11
_refine_diff_density_max 0.492
_refine_diff_density_min -0.409
_refine_ls_extinction_method none
_refine_ls_goodness_of_fit_ref 1.146
_refine_ls_hydrogen_treatment constr
_refine_ls_matrix_type full
_refine_ls_number_parameters 136
_refine_ls_number_reflns 2361
_refine_ls_number_restraints 0
_refine_ls_restrained_S_all 1.146
_refine_ls_R_factor_all 0.0798
_refine_ls_R_factor_gt 0.0520
_refine_ls_shift/su_max 0.001
_refine_ls_shift/su_mean 0.001
_refine_ls_structure_factor_coef Fsqd
_refine_ls_weighting_details 'calc w=1/[\s^2^(Fo^2^)+(0.0166P)^2^+3.9345P] where P=(Fo^2^+2Fc^2^)/3'
_refine_ls_weighting_scheme calc
_refine_ls_wR_factor_gt 0.0606
_refine_ls_wR_factor_ref 0.0679
_reflns_number_gt 1835
_reflns_number_total 2361
_reflns_threshold_expression I>2\s(I)
_cod_data_source_file ng2502.cif
_cod_data_source_block I
_cod_original_sg_symbol_H-M 'C 2/c'
_cod_database_code 2219952
_cod_database_fobs_code 2219952

loop_
_symmetry_equiv_pos_as_xyz
'x, y, z'
'-x, y, -z+1/2'
'x+1/2, y+1/2, z'
'-x+1/2, y+1/2, -z+1/2'
'-x, -y, -z'
'x, -y, z-1/2'
'-x+1/2, -y+1/2, -z'
'x+1/2, -y+1/2, z-1/2'

loop_
_atom_site_type_symbol
_atom_site_label
_atom_site_fract_x
_atom_site_fract_y
_atom_site_fract_z
_atom_site_U_iso_or_equiv
_atom_site_adp_type
_atom_site_calc_flag
_atom_site_refinement_flags
_atom_site_occupancy
Se Se1 0.44808(3) 1.02455(3) 0.10565(2) 0.04679(13) Uani d . 1
P P1 0.52862(6) 0.83149(8) 0.15258(5) 0.02995(18) Uani d . 1
C C1 0.5482(2) 0.7912(4) 0.25038(19) 0.0396(7) Uani d . 1
H H1A 0.5795 0.6968 0.2678 0.048 Uiso calc R 1
H H1B 0.5928 0.8630 0.2884 0.048 Uiso calc R 1
C C2 0.6516(2) 0.8360(3) 0.16755(18) 0.0333(7) Uani d . 1
C C3 0.6699(2) 0.9256(3) 0.1207(2) 0.0427(8) Uani d . 1
H H3 0.6202 0.9872 0.0843 0.051 Uiso calc R 1
C C4 0.7609(3) 0.9253(4) 0.1271(2) 0.0563(10) Uani d . 1
H H4 0.7720 0.9856 0.0946 0.068 Uiso calc R 1
C C5 0.8346(3) 0.8363(4) 0.1810(3) 0.0600(11) Uani d . 1
H H5 0.8960 0.8361 0.1853 0.072 Uiso calc R 1
C C6 0.8188(3) 0.7477(5) 0.2286(3) 0.0661(11) Uani d . 1
H H6 0.8694 0.6873 0.2654 0.079 Uiso calc R 1
C C7 0.7277(3) 0.7473(4) 0.2225(2) 0.0536(9) Uani d . 1
H H7 0.7174 0.6871 0.2554 0.064 Uiso calc R 1
C C8 0.4663(2) 0.6748(3) 0.09047(19) 0.0350(7) Uani d . 1
C C9 0.5078(3) 0.5379(4) 0.1130(2) 0.0547(9) Uani d . 1
H H9 0.5680 0.5255 0.1607 0.066 Uiso calc R 1
C C10 0.4601(4) 0.4197(4) 0.0649(3) 0.0745(14) Uani d . 1
H H10 0.4887 0.3280 0.0802 0.089 Uiso calc R 1
C C11 0.3726(4) 0.4361(5) -0.0039(4) 0.0806(16) Uani d . 1
H H11 0.3407 0.3554 -0.0356 0.097 Uiso calc R 1
C C12 0.3304(3) 0.5698(5) -0.0274(3) 0.0758(13) Uani d . 1
H H12 0.2699 0.5806 -0.0751 0.091 Uiso calc R 1
C C13 0.3777(3) 0.6897(4) 0.0197(2) 0.0532(9) Uani d . 1
H H13 0.3492 0.7812 0.0033 0.064 Uiso calc R 1

loop_
_atom_site_aniso_label
_atom_site_aniso_U_11
_atom_site_aniso_U_22
_atom_site_aniso_U_33
_atom_site_aniso_U_12
_atom_site_aniso_U_13
_atom_site_aniso_U_23
Se1 0.0441(2) 0.03445(18) 0.0531(2) 0.00738(15) 0.01948(17) 0.00760(16)
P1 0.0314(4) 0.0303(4) 0.0278(4) 0.0010(3) 0.0153(3) 0.0020(3)
C1 0.0389(18) 0.0512(19) 0.0291(16) 0.0072(14) 0.0181(15) 0.0059(14)
C2 0.0333(17) 0.0365(16) 0.0297(16) -0.0014(13) 0.0161(14) -0.0020(13)
C3 0.042(2) 0.0475(19) 0.0397(19) 0.0000(15) 0.0220(17) 0.0029(15)
C4 0.060(3) 0.064(2) 0.062(3) -0.0087(19) 0.043(2) 0.0009(19)
C5 0.040(2) 0.077(3) 0.070(3) -0.006(2) 0.033(2) -0.009(2)
C6 0.038(2) 0.079(3) 0.072(3) 0.017(2) 0.023(2) 0.014(2)
C7 0.042(2) 0.063(2) 0.055(2) 0.0097(17) 0.0244(19) 0.0205(19)
C8 0.0389(19) 0.0366(16) 0.0392(19) -0.0057(13) 0.0272(17) -0.0034(14)
C9 0.069(3) 0.0364(18) 0.065(3) -0.0034(17) 0.040(2) 0.0005(18)
C10 0.113(4) 0.034(2) 0.111(4) -0.016(2) 0.083(4) -0.014(2)
C11 0.096(4) 0.073(3) 0.108(4) -0.049(3) 0.078(4) -0.053(3)
C12 0.058(3) 0.094(3) 0.072(3) -0.028(2) 0.031(2) -0.042(3)
C13 0.045(2) 0.060(2) 0.049(2) -0.0064(17) 0.021(2) -0.0139(18)

loop_
_atom_type_symbol
_atom_type_description
_atom_type_scat_dispersion_real
_atom_type_scat_dispersion_imag
_atom_type_scat_source
C C 0.0033 0.0016 'International Tables Vol C Tables 4.2.6.8 and 6.1.1.4'
H H 0.0000 0.0000 'International Tables Vol C Tables 4.2.6.8 and 6.1.1.4'
P P 0.1023 0.0942 'International Tables Vol C Tables 4.2.6.8 and 6.1.1.4'
Se Se -0.0929 2.2259 'International Tables Vol C Tables 4.2.6.8 and 6.1.1.4'

loop_
_geom_angle_atom_site_label_1
_geom_angle_atom_site_label_2
_geom_angle_atom_site_label_3
_geom_angle_site_symmetry_1
_geom_angle
C2 P1 C8 . 106.64(13)
C2 P1 C1 . 105.13(14)
C8 P1 C1 . 106.37(15)
C2 P1 Se1 . 113.91(10)
C8 P1 Se1 . 112.79(11)
C1 P1 Se1 . 111.41(11)
C1 C1 P1 2_655 112.2(3)
C1 C1 H1A 2_655 109.2
P1 C1 H1A . 109.2
C1 C1 H1B 2_655 109.2
P1 C1 H1B . 109.2
H1A C1 H1B . 107.9
C3 C2 C7 . 118.2(3)
C3 C2 P1 . 119.4(2)
C7 C2 P1 . 122.3(2)
C2 C3 C4 . 121.1(3)
C2 C3 H3 . 119.5
C4 C3 H3 . 119.5
C5 C4 C3 . 119.8(3)
C5 C4 H4 . 120.1
C3 C4 H4 . 120.1
C6 C5 C4 . 120.3(3)
C6 C5 H5 . 119.8
C4 C5 H5 . 119.8
C5 C6 C7 . 120.1(4)
C5 C6 H6 . 120.0
C7 C6 H6 . 120.0
C6 C7 C2 . 120.4(3)
C6 C7 H7 . 119.8
C2 C7 H7 . 119.8
C13 C8 C9 . 118.6(3)
C13 C8 P1 . 120.7(2)
C9 C8 P1 . 120.7(3)
C10 C9 C8 . 120.2(4)
C10 C9 H9 . 119.9
C8 C9 H9 . 119.9
C11 C10 C9 . 120.5(4)
C11 C10 H10 . 119.8
C9 C10 H10 . 119.8
C10 C11 C12 . 120.4(4)
C10 C11 H11 . 119.8
C12 C11 H11 . 119.8
C11 C12 C13 . 119.8(4)
C11 C12 H12 . 120.1
C13 C12 H12 . 120.1
C8 C13 C12 . 120.5(4)
C8 C13 H13 . 119.7
C12 C13 H13 . 119.7

loop_
_geom_bond_atom_site_label_1
_geom_bond_atom_site_label_2
_geom_bond_site_symmetry_2
_geom_bond_distance
_geom_bond_publ_flag
Se1 P1 . 2.0979(9) yes
P1 C1 . 1.822(3) yes
P1 C2 . 1.809(3) yes
P1 C8 . 1.812(3) yes
C1 C1 2_655 1.517(6) ?
C1 H1A . 0.9700 ?
C1 H1B . 0.9700 ?
C2 C3 . 1.377(4) ?
C2 C7 . 1.386(5) ?
C3 C4 . 1.379(5) ?
C3 H3 . 0.9300 ?
C4 C5 . 1.364(5) ?
C4 H4 . 0.9300 ?
C5 C6 . 1.362(6) ?
C5 H5 . 0.9300 ?
C6 C7 . 1.383(5) ?
C6 H6 . 0.9300 ?
C7 H7 . 0.9300 ?
C8 C13 . 1.369(5) ?
C8 C9 . 1.382(4) ?
C9 C10 . 1.378(6) ?
C9 H9 . 0.9300 ?
C10 C11 . 1.344(7) ?
C10 H10 . 0.9300 ?
C11 C12 . 1.361(7) ?
C11 H11 . 0.9300 ?
C12 C13 . 1.383(5) ?
C12 H12 . 0.9300 ?
C13 H13 . 0.9300 ?

loop_
_geom_hbond_atom_site_label_D
_geom_hbond_atom_site_label_H
_geom_hbond_atom_site_label_A
_geom_hbond_site_symmetry_A
_geom_hbond_distance_DH
_geom_hbond_distance_HA
_geom_hbond_distance_DA
_geom_hbond_angle_DHA
_geom_hbond_publ_flag
C10 H10 Se1 1_545 0.93 2.97 3.751(4) 142.9 no
C1 H1B Se1 2_655 0.97 2.90 3.533(3) 123.9 no
C13 H13 Se1 . 0.93 2.87 3.410(4) 118.5 no

loop_
_geom_torsion_atom_site_label_1
_geom_torsion_atom_site_label_2
_geom_torsion_atom_site_label_3
_geom_torsion_atom_site_label_4
_geom_torsion_site_symmetry_4
_geom_torsion
C2 P1 C1 C1 2_655 176.96(11)
C8 P1 C1 C1 2_655 -70.17(14)
Se1 P1 C1 C1 2_655 53.12(12)
C8 P1 C2 C3 . 97.9(3)
C1 P1 C2 C3 . -149.4(3)
Se1 P1 C2 C3 . -27.1(3)
C8 P1 C2 C7 . -79.1(3)
C1 P1 C2 C7 . 33.6(3)
Se1 P1 C2 C7 . 155.8(3)
C7 C2 C3 C4 . 1.2(5)
P1 C2 C3 C4 . -176.0(3)
C2 C3 C4 C5 . -0.7(6)
C3 C4 C5 C6 . 0.0(6)
C4 C5 C6 C7 . 0.1(7)
C5 C6 C7 C2 . 0.5(6)
C3 C2 C7 C6 . -1.1(5)
P1 C2 C7 C6 . 176.0(3)
C2 P1 C8 C13 . -123.7(3)
C1 P1 C8 C13 . 124.5(3)
Se1 P1 C8 C13 . 2.1(3)
C2 P1 C8 C9 . 55.5(3)
C1 P1 C8 C9 . -56.3(3)
Se1 P1 C8 C9 . -178.7(2)
C13 C8 C9 C10 . -0.2(5)
P1 C8 C9 C10 . -179.4(3)
C8 C9 C10 C11 . -0.6(6)
C9 C10 C11 C12 . 0.8(7)
C10 C11 C12 C13 . -0.1(7)
C9 C8 C13 C12 . 0.8(5)
P1 C8 C13 C12 . -180.0(3)
C11 C12 C13 C8 . -0.7(6)
